data_4124204
loop_
_publ_author_name
'Bag, Pradip'
'Itkis, Mikhail E.'
'Stekovic, Dejan'
'Pal, Sushanta K.'
'Tham, Fook S.'
'Haddon, Robert C.'

_publ_section_title
;
 Band Structure Engineering by Substitutional Doping in Solid-State
 Solutions of [5-Me-PLY(O,O)]2B(1-x)Bex Radical Crystals.
;
_journal_issue 31
_journal_name_full 'Journal of the American Chemical Society'
_journal_page_first 10000
_journal_page_last 10008
_journal_paper_doi 10.1021/jacs.5b06145
_journal_volume 137
_journal_year 2015
_chemical_formula_sum 'C28 H18 Be O4'
_chemical_formula_weight 427.43
_chemical_name_systematic
; 
 ? 
;
_space_group_crystal_system monoclinic
_space_group_IT_number 14
_space_group_name_Hall '-P 2ybc'
_space_group_name_H-M_alt 'P 1 21/c 1'
_symmetry_space_group_name_Hall '-P 2ybc'
_symmetry_space_group_name_H-M 'P 1 21/c 1'
_atom_sites_solution_hydrogens geom
_audit_creation_method SHELXL-2013
_cell_angle_alpha 90
_cell_angle_beta 107.1530(10)
_cell_angle_gamma 90
_cell_formula_units_Z 4
_cell_length_a 7.5857(3)
_cell_length_b 23.3505(8)
_cell_length_c 11.7938(4)
_cell_measurement_reflns_used 9967
_cell_measurement_temperature 100(2)
_cell_measurement_theta_max 30.47
_cell_measurement_theta_min 2.81
_cell_volume 1996.12(12)
_computing_cell_refinement 'Bruker SAINT'
_computing_data_collection 'Bruker APEX2'
_computing_data_reduction 'Bruker SAINT'
_computing_molecular_graphics 'Bruker SHELXTL'
_computing_publication_material 'Bruker SHELXTL'
_computing_structure_refinement 'SHELXL-2013 (Sheldrick, 2013)'
_computing_structure_solution 'SHELXS-97 (Sheldrick, 2008)'
_diffrn_ambient_temperature 100(2)
_diffrn_measured_fraction_theta_full 1.000
_diffrn_measured_fraction_theta_max 1.000
_diffrn_measurement_device_type 'Bruker APEX-II CCD'
_diffrn_measurement_method '\f and \w scans'
_diffrn_radiation_type MoK\a
_diffrn_radiation_wavelength 0.71073
_diffrn_reflns_av_R_equivalents 0.0340
_diffrn_reflns_av_unetI/netI 0.0166
_diffrn_reflns_laue_measured_fraction_full 1.000
_diffrn_reflns_laue_measured_fraction_max 1.000
_diffrn_reflns_limit_h_max 9
_diffrn_reflns_limit_h_min -9
_diffrn_reflns_limit_k_max 30
_diffrn_reflns_limit_k_min -30
_diffrn_reflns_limit_l_max 15
_diffrn_reflns_limit_l_min -15
_diffrn_reflns_number 48819
_diffrn_reflns_point_group_measured_fraction_full 1.000
_diffrn_reflns_point_group_measured_fraction_max 1.000
_diffrn_reflns_theta_full 25.242
_diffrn_reflns_theta_max 27.875
_diffrn_reflns_theta_min 1.744
_exptl_absorpt_coefficient_mu 0.094
_exptl_absorpt_correction_type multi-scan
_exptl_absorpt_process_details 'Bruker SADABS'
_exptl_crystal_colour orange
_exptl_crystal_density_diffrn 1.422
_exptl_crystal_density_meas ?
_exptl_crystal_density_method 'not measured'
_exptl_crystal_description 'prism frag'
_exptl_crystal_F_000 888
_exptl_crystal_size_max 0.413
_exptl_crystal_size_mid 0.242
_exptl_crystal_size_min 0.065
_exptl_transmission_factor_max 0.746
_exptl_transmission_factor_min 0.724
_refine_diff_density_max 0.324
_refine_diff_density_min -0.253
_refine_diff_density_rms 0.046
_refine_ls_extinction_method none
_refine_ls_goodness_of_fit_ref 1.068
_refine_ls_hydrogen_treatment constr
_refine_ls_matrix_type full
_refine_ls_number_parameters 300
_refine_ls_number_reflns 4763
_refine_ls_number_restraints 0
_refine_ls_restrained_S_all 1.068
_refine_ls_R_factor_all 0.0474
_refine_ls_R_factor_gt 0.0393
_refine_ls_shift/su_max 0.000
_refine_ls_shift/su_mean 0.000
_refine_ls_structure_factor_coef Fsqd
_refine_ls_weighting_details 'w=1/[\s^2^(Fo^2^)+(0.0518P)^2^+0.8268P] where P=(Fo^2^+2Fc^2^)/3'
_refine_ls_weighting_scheme calc
_refine_ls_wR_factor_gt 0.1030
_refine_ls_wR_factor_ref 0.1081
_reflns_Friedel_coverage 0.000
_reflns_number_gt 4017
_reflns_number_total 4763
_reflns_threshold_expression 'I > 2\s(I)'
_cod_data_source_file ja5b06145_si_006.cif
_cod_data_source_block rh252_0m
_cod_depositor_comments
;
The following automatic conversions were performed:

'_exptl_crystal_density_meas' value 'not measured' was changed to '?'
- the value is perceived as not measured.

Automatic conversion script
Id: cif_fix_values 3271 2015-04-21 07:52:19Z andrius 

 Adding full bibliography for 4124204--4124206.cif.
;
_cod_original_cell_volume 1996.11(12)
_cod_database_code 4124204
_shelx_space_group_comment
; 
The symmetry employed for this shelxl refinement is uniquely defined 
by the following loop, which should always be used as a source of 
symmetry information in preference to the above space-group names. 
They are only intended as comments. 
;
_shelx_estimated_absorpt_t_min 0.962
_shelx_estimated_absorpt_t_max 0.994
_shelxl_version_number 2013-4

loop_
_space_group_symop_operation_xyz
'x, y, z'
'-x, y+1/2, -z+1/2'
'-x, -y, -z'
'x, -y-1/2, z-1/2'

loop_
_atom_site_label
_atom_site_type_symbol
_atom_site_fract_x
_atom_site_fract_y
_atom_site_fract_z
_atom_site_U_iso_or_equiv
_atom_site_adp_type
_atom_site_occupancy
_atom_site_site_symmetry_order
_atom_site_calc_flag
_atom_site_refinement_flags_posn
_atom_site_refinement_flags_adp
Be1 Be 0.2011(2) 0.39907(7) 0.13402(14) 0.0186(3) Uani 1 1 d . .
O1 O 0.12212(12) 0.34581(4) 0.04735(8) 0.01850(19) Uani 1 1 d . .
C1 C 0.19770(16) 0.32784(5) -0.03093(10) 0.0164(2) Uani 1 1 d . .
C2 C 0.12036(17) 0.27868(5) -0.10160(12) 0.0201(3) Uani 1 1 d . .
H2 H 0.0137 0.2609 -0.0910 0.024 Uiso 1 1 calc R U
C3 C 0.19715(17) 0.25719(5) -0.18330(12) 0.0206(3) Uani 1 1 d . .
H3 H 0.1433 0.2244 -0.2280 0.025 Uiso 1 1 calc R U
C3A C 0.35697(17) 0.28258(5) -0.20378(11) 0.0175(2) Uani 1 1 d . .
C4 C 0.43888(17) 0.26048(5) -0.28671(11) 0.0199(3) Uani 1 1 d . .
H4 H 0.3862 0.2276 -0.3315 0.024 Uiso 1 1 calc R U
C5 C 0.59492(18) 0.28518(5) -0.30556(11) 0.0198(3) Uani 1 1 d . .
C6 C 0.67114(17) 0.33302(5) -0.23800(11) 0.0189(3) Uani 1 1 d . .
H6 H 0.7780 0.3502 -0.2495 0.023 Uiso 1 1 calc R U
C6A C 0.59509(16) 0.35647(5) -0.15375(10) 0.0167(2) Uani 1 1 d . .
C7 C 0.67453(17) 0.40541(5) -0.08353(11) 0.0191(3) Uani 1 1 d . .
H7 H 0.7824 0.4224 -0.0942 0.023 Uiso 1 1 calc R U
C8 C 0.59966(17) 0.42794(5) -0.00258(11) 0.0189(3) Uani 1 1 d . .
H8 H 0.6543 0.4609 0.0411 0.023 Uiso 1 1 calc R U
C9 C 0.43960(16) 0.40312(5) 0.01858(10) 0.0156(2) Uani 1 1 d . .
C9A C 0.35680(16) 0.35409(5) -0.04947(10) 0.0149(2) Uani 1 1 d . .
C9B C 0.43561(16) 0.33132(5) -0.13581(10) 0.0154(2) Uani 1 1 d . .
O9 O 0.37541(12) 0.42530(4) 0.09795(7) 0.01776(19) Uani 1 1 d . .
C10 C 0.68003(19) 0.26148(6) -0.39658(12) 0.0245(3) Uani 1 1 d . .
H10A H 0.6733 0.2196 -0.3967 0.037 Uiso 1 1 calc R U
H10B H 0.8094 0.2735 -0.3767 0.037 Uiso 1 1 calc R U
H10C H 0.6126 0.2760 -0.4754 0.037 Uiso 1 1 calc R U
O11 O 0.05176(11) 0.44919(4) 0.12181(7) 0.01743(19) Uani 1 1 d . .
C11 C 0.06141(15) 0.48249(5) 0.21079(10) 0.0149(2) Uani 1 1 d . .
C12 C -0.04543(16) 0.53429(5) 0.19087(11) 0.0164(2) Uani 1 1 d . .
H12 H -0.1248 0.5424 0.1138 0.020 Uiso 1 1 calc R U
C13 C -0.03476(16) 0.57184(5) 0.28060(11) 0.0164(2) Uani 1 1 d . .
H13 H -0.1058 0.6060 0.2645 0.020 Uiso 1 1 calc R U
C13A C 0.08077(16) 0.56134(5) 0.39883(10) 0.0154(2) Uani 1 1 d . .
C14 C 0.09578(16) 0.60040(5) 0.49107(11) 0.0173(2) Uani 1 1 d . .
H14 H 0.0293 0.6354 0.4745 0.021 Uiso 1 1 calc R U
C15 C 0.20505(16) 0.58957(5) 0.60644(11) 0.0183(2) Uani 1 1 d . .
C16 C 0.29826(16) 0.53728(5) 0.62990(11) 0.0177(2) Uani 1 1 d . .
H16 H 0.3714 0.5290 0.7086 0.021 Uiso 1 1 calc R U
C16A C 0.28666(16) 0.49674(5) 0.54041(10) 0.0158(2) Uani 1 1 d . .
C17 C 0.37731(16) 0.44224(5) 0.56332(11) 0.0185(2) Uani 1 1 d . .
H17 H 0.4468 0.4329 0.6423 0.022 Uiso 1 1 calc R U
C18 C 0.36693(17) 0.40360(5) 0.47575(11) 0.0186(2) Uani 1 1 d . .
H18 H 0.4250 0.3674 0.4950 0.022 Uiso 1 1 calc R U
C19 C 0.26947(16) 0.41655(5) 0.35427(10) 0.0157(2) Uani 1 1 d . .
C19A C 0.17259(15) 0.46975(5) 0.32856(10) 0.0146(2) Uani 1 1 d . .
C19B C 0.18041(15) 0.50915(5) 0.42209(10) 0.0143(2) Uani 1 1 d . .
O19 O 0.27175(12) 0.38010(4) 0.27242(8) 0.01875(19) Uani 1 1 d . .
C20 C 0.22188(19) 0.63321(6) 0.70335(11) 0.0234(3) Uani 1 1 d . .
H20A H 0.1424 0.6661 0.6715 0.035 Uiso 1 1 calc R U
H20B H 0.3503 0.6460 0.7334 0.035 Uiso 1 1 calc R U
H20C H 0.1839 0.6159 0.7681 0.035 Uiso 1 1 calc R U

loop_
_atom_site_aniso_label
_atom_site_aniso_U_11
_atom_site_aniso_U_22
_atom_site_aniso_U_33
_atom_site_aniso_U_23
_atom_site_aniso_U_13
_atom_site_aniso_U_12
Be1 0.0191(7) 0.0182(7) 0.0170(7) -0.0006(6) 0.0031(6) 0.0011(6)
O1 0.0180(4) 0.0178(4) 0.0201(4) -0.0015(3) 0.0063(3) -0.0014(3)
C1 0.0165(5) 0.0137(5) 0.0165(6) 0.0016(4) 0.0012(4) 0.0018(4)
C2 0.0178(6) 0.0161(6) 0.0252(6) -0.0013(5) 0.0042(5) -0.0032(4)
C3 0.0195(6) 0.0157(6) 0.0238(6) -0.0040(5) 0.0020(5) -0.0027(4)
C3A 0.0178(6) 0.0157(6) 0.0165(6) -0.0008(4) 0.0010(4) 0.0006(4)
C4 0.0222(6) 0.0171(6) 0.0176(6) -0.0027(5) 0.0014(5) -0.0001(5)
C5 0.0232(6) 0.0194(6) 0.0151(6) 0.0007(5) 0.0030(5) 0.0032(5)
C6 0.0191(6) 0.0198(6) 0.0168(6) 0.0026(5) 0.0038(5) -0.0001(5)
C6A 0.0169(5) 0.0162(5) 0.0149(5) 0.0021(4) 0.0013(4) 0.0006(4)
C7 0.0179(6) 0.0189(6) 0.0198(6) 0.0001(5) 0.0042(5) -0.0037(4)
C8 0.0189(6) 0.0157(6) 0.0199(6) -0.0029(5) 0.0020(5) -0.0042(4)
C9 0.0161(5) 0.0153(5) 0.0131(5) 0.0018(4) 0.0007(4) 0.0018(4)
C9A 0.0150(5) 0.0132(5) 0.0143(5) 0.0016(4) 0.0006(4) 0.0006(4)
C9B 0.0156(5) 0.0145(5) 0.0133(5) 0.0018(4) -0.0001(4) 0.0014(4)
O9 0.0186(4) 0.0174(4) 0.0168(4) -0.0032(3) 0.0046(3) -0.0013(3)
C10 0.0300(7) 0.0243(7) 0.0206(6) -0.0028(5) 0.0094(5) -0.0008(5)
O11 0.0184(4) 0.0180(4) 0.0146(4) -0.0009(3) 0.0030(3) 0.0007(3)
C11 0.0129(5) 0.0159(5) 0.0157(5) 0.0009(4) 0.0038(4) -0.0024(4)
C12 0.0138(5) 0.0181(6) 0.0161(6) 0.0030(4) 0.0023(4) -0.0006(4)
C13 0.0152(5) 0.0159(5) 0.0178(6) 0.0031(4) 0.0044(4) 0.0014(4)
C13A 0.0139(5) 0.0165(5) 0.0161(6) 0.0018(4) 0.0047(4) -0.0016(4)
C14 0.0169(5) 0.0166(6) 0.0188(6) 0.0012(4) 0.0060(5) -0.0002(4)
C15 0.0171(6) 0.0209(6) 0.0178(6) -0.0010(5) 0.0066(5) -0.0034(5)
C16 0.0150(5) 0.0234(6) 0.0140(5) 0.0017(5) 0.0031(4) -0.0023(4)
C16A 0.0133(5) 0.0191(6) 0.0148(6) 0.0028(4) 0.0037(4) -0.0014(4)
C17 0.0159(5) 0.0229(6) 0.0153(6) 0.0059(5) 0.0027(4) 0.0015(5)
C18 0.0175(6) 0.0184(6) 0.0196(6) 0.0060(5) 0.0051(5) 0.0029(4)
C19 0.0144(5) 0.0161(5) 0.0175(6) 0.0019(4) 0.0061(4) -0.0004(4)
C19A 0.0130(5) 0.0157(5) 0.0152(5) 0.0023(4) 0.0042(4) -0.0006(4)
C19B 0.0123(5) 0.0160(5) 0.0147(5) 0.0021(4) 0.0042(4) -0.0020(4)
O19 0.0215(4) 0.0164(4) 0.0179(4) 0.0015(3) 0.0051(3) 0.0032(3)
C20 0.0262(7) 0.0234(6) 0.0189(6) -0.0036(5) 0.0042(5) -0.0006(5)

loop_
_atom_type_symbol
_atom_type_description
_atom_type_scat_dispersion_real
_atom_type_scat_dispersion_imag
_atom_type_scat_source
C C 0.0033 0.0016 'International Tables Vol C Tables 4.2.6.8 and 6.1.1.4'
H H 0.0000 0.0000 'International Tables Vol C Tables 4.2.6.8 and 6.1.1.4'
Be Be 0.0005 0.0002 'International Tables Vol C Tables 4.2.6.8 and 6.1.1.4'
O O 0.0106 0.0060 'International Tables Vol C Tables 4.2.6.8 and 6.1.1.4'

loop_
_geom_angle_atom_site_label_1
_geom_angle_atom_site_label_2
_geom_angle_atom_site_label_3
_geom_angle
O11 Be1 O1 112.69(10)
O11 Be1 O19 107.72(10)
O1 Be1 O19 112.26(11)
O11 Be1 O9 108.00(10)
O1 Be1 O9 107.73(10)
O19 Be1 O9 108.28(10)
C1 O1 Be1 122.98(10)
O1 C1 C9A 122.94(11)
O1 C1 C2 118.83(11)
C9A C1 C2 118.23(11)
C3 C2 C1 121.21(11)
C3 C2 H2 119.4
C1 C2 H2 119.4
C2 C3 C3A 121.82(11)
C2 C3 H3 119.1
C3A C3 H3 119.1
C4 C3A C9B 119.36(11)
C4 C3A C3 122.44(11)
C9B C3A C3 118.20(11)
C5 C4 C3A 122.10(11)
C5 C4 H4 118.9
C3A C4 H4 118.9
C4 C5 C6 117.98(12)
C4 C5 C10 121.55(12)
C6 C5 C10 120.47(12)
C5 C6 C6A 122.06(12)
C5 C6 H6 119.0
C6A C6 H6 119.0
C6 C6A C9B 119.55(11)
C6 C6A C7 122.03(11)
C9B C6A C7 118.42(11)
C8 C7 C6A 121.63(11)
C8 C7 H7 119.2
C6A C7 H7 119.2
C7 C8 C9 121.29(11)
C7 C8 H8 119.4
C9 C8 H8 119.4
O9 C9 C8 119.12(11)
O9 C9 C9A 122.19(11)
C8 C9 C9A 118.69(11)
C1 C9A C9B 120.05(11)
C1 C9A C9 120.56(11)
C9B C9A C9 119.40(11)
C6A C9B C3A 118.94(11)
C6A C9B C9A 120.56(11)
C3A C9B C9A 120.49(11)
C9 O9 Be1 123.48(10)
C5 C10 H10A 109.5
C5 C10 H10B 109.5
H10A C10 H10B 109.5
C5 C10 H10C 109.5
H10A C10 H10C 109.5
H10B C10 H10C 109.5
C11 O11 Be1 119.79(10)
O11 C11 C19A 122.75(11)
O11 C11 C12 118.71(10)
C19A C11 C12 118.53(11)
C13 C12 C11 121.01(11)
C13 C12 H12 119.5
C11 C12 H12 119.5
C12 C13 C13A 121.79(11)
C12 C13 H13 119.1
C13A C13 H13 119.1
C14 C13A C19B 119.59(11)
C14 C13A C13 122.13(11)
C19B C13A C13 118.28(11)
C15 C14 C13A 122.04(11)
C15 C14 H14 119.0
C13A C14 H14 119.0
C14 C15 C16 118.24(11)
C14 C15 C20 120.72(11)
C16 C15 C20 121.04(11)
C15 C16 C16A 121.71(11)
C15 C16 H16 119.1
C16A C16 H16 119.1
C16 C16A C19B 119.57(11)
C16 C16A C17 122.52(11)
C19B C16A C17 117.90(11)
C18 C17 C16A 122.01(11)
C18 C17 H17 119.0
C16A C17 H17 119.0
C17 C18 C19 121.10(11)
C17 C18 H18 119.5
C19 C18 H18 119.5
O19 C19 C19A 122.26(11)
O19 C19 C18 119.37(11)
C19A C19 C18 118.37(11)
C19B C19A C11 119.78(10)
C19B C19A C19 119.72(10)
C11 C19A C19 120.44(11)
C13A C19B C16A 118.77(11)
C13A C19B C19A 120.50(10)
C16A C19B C19A 120.74(11)
C19 O19 Be1 119.94(10)
C15 C20 H20A 109.5
C15 C20 H20B 109.5
H20A C20 H20B 109.5
C15 C20 H20C 109.5
H20A C20 H20C 109.5
H20B C20 H20C 109.5

loop_
_geom_bond_atom_site_label_1
_geom_bond_atom_site_label_2
_geom_bond_distance
Be1 O11 1.6054(18)
Be1 O1 1.6090(18)
Be1 O19 1.6222(18)
Be1 O9 1.6238(18)
O1 C1 1.2920(15)
C1 C9A 1.4268(16)
C1 C2 1.4382(17)
C2 C3 1.3603(18)
C2 H2 0.9500
C3 C3A 1.4325(17)
C3 H3 0.9500
C3A C4 1.4026(18)
C3A C9B 1.4184(16)
C4 C5 1.3922(18)
C4 H4 0.9500
C5 C6 1.3947(17)
C5 C10 1.5113(18)
C6 C6A 1.3994(17)
C6 H6 0.9500
C6A C9B 1.4157(17)
C6A C7 1.4353(17)
C7 C8 1.3530(18)
C7 H7 0.9500
C8 C9 1.4322(17)
C8 H8 0.9500
C9 O9 1.2848(15)
C9 C9A 1.4324(16)
C9A C9B 1.4269(17)
C10 H10A 0.9800
C10 H10B 0.9800
C10 H10C 0.9800
O11 C11 1.2908(14)
C11 C19A 1.4276(16)
C11 C12 1.4362(16)
C12 C13 1.3582(17)
C12 H12 0.9500
C13 C13A 1.4323(16)
C13 H13 0.9500
C13A C14 1.3982(17)
C13A C19B 1.4176(16)
C14 C15 1.3918(17)
C14 H14 0.9500
C15 C16 1.3970(17)
C15 C20 1.5084(17)
C16 C16A 1.4011(17)
C16 H16 0.9500
C16A C19B 1.4203(16)
C16A C17 1.4336(17)
C17 C18 1.3560(18)
C17 H17 0.9500
C18 C19 1.4374(17)
C18 H18 0.9500
C19 O19 1.2908(15)
C19 C19A 1.4296(16)
C19A C19B 1.4241(16)
C20 H20A 0.9800
C20 H20B 0.9800
C20 H20C 0.9800

loop_
_geom_torsion_atom_site_label_1
_geom_torsion_atom_site_label_2
_geom_torsion_atom_site_label_3
_geom_torsion_atom_site_label_4
_geom_torsion
O11 Be1 O1 C1 122.23(12)
O19 Be1 O1 C1 -115.93(12)
O9 Be1 O1 C1 3.19(15)
Be1 O1 C1 C9A -1.08(17)
Be1 O1 C1 C2 177.95(11)
O1 C1 C2 C3 -178.45(11)
C9A C1 C2 C3 0.63(18)
C1 C2 C3 C3A -0.57(19)
C2 C3 C3A C4 179.23(12)
C2 C3 C3A C9B 0.21(18)
C9B C3A C4 C5 -0.56(18)
C3 C3A C4 C5 -179.57(12)
C3A C4 C5 C6 0.68(18)
C3A C4 C5 C10 -179.03(11)
C4 C5 C6 C6A -0.34(18)
C10 C5 C6 C6A 179.37(11)
C5 C6 C6A C9B -0.11(18)
C5 C6 C6A C7 179.45(11)
C6 C6A C7 C8 179.74(12)
C9B C6A C7 C8 -0.69(18)
C6A C7 C8 C9 1.40(19)
C7 C8 C9 O9 178.66(11)
C7 C8 C9 C9A -1.11(18)
O1 C1 C9A C9B 178.70(10)
C2 C1 C9A C9B -0.34(16)
O1 C1 C9A C9 -0.87(17)
C2 C1 C9A C9 -179.91(11)
O9 C9 C9A C1 -0.04(17)
C8 C9 C9A C1 179.72(10)
O9 C9 C9A C9B -179.62(10)
C8 C9 C9A C9B 0.14(16)
C6 C6A C9B C3A 0.24(17)
C7 C6A C9B C3A -179.34(11)
C6 C6A C9B C9A 179.29(10)
C7 C6A C9B C9A -0.28(17)
C4 C3A C9B C6A 0.08(17)
C3 C3A C9B C6A 179.14(11)
C4 C3A C9B C9A -178.97(11)
C3 C3A C9B C9A 0.09(17)
C1 C9A C9B C6A -179.05(10)
C9 C9A C9B C6A 0.53(17)
C1 C9A C9B C3A -0.01(17)
C9 C9A C9B C3A 179.57(10)
C8 C9 O9 Be1 -176.95(11)
C9A C9 O9 Be1 2.81(17)
O11 Be1 O9 C9 -126.08(11)
O1 Be1 O9 C9 -4.09(15)
O19 Be1 O9 C9 117.54(11)
O1 Be1 O11 C11 152.73(10)
O19 Be1 O11 C11 28.35(15)
O9 Be1 O11 C11 -88.40(12)
Be1 O11 C11 C19A -14.42(17)
Be1 O11 C11 C12 166.19(11)
O11 C11 C12 C13 -177.46(11)
C19A C11 C12 C13 3.12(17)
C11 C12 C13 C13A -0.83(18)
C12 C13 C13A C14 178.50(11)
C12 C13 C13A C19B -2.36(17)
C19B C13A C14 C15 -0.54(18)
C13 C13A C14 C15 178.60(11)
C13A C14 C15 C16 -1.55(18)
C13A C14 C15 C20 178.52(11)
C14 C15 C16 C16A 1.23(18)
C20 C15 C16 C16A -178.83(11)
C15 C16 C16A C19B 1.15(18)
C15 C16 C16A C17 -178.31(11)
C16 C16A C17 C18 -179.19(12)
C19B C16A C17 C18 1.34(18)
C16A C17 C18 C19 2.40(19)
C17 C18 C19 O19 175.89(11)
C17 C18 C19 C19A -4.22(17)
O11 C11 C19A C19B 178.40(10)
C12 C11 C19A C19B -2.20(16)
O11 C11 C19A C19 -4.46(17)
C12 C11 C19A C19 174.93(10)
O19 C19 C19A C19B -177.80(10)
C18 C19 C19A C19B 2.31(16)
O19 C19 C19A C11 5.07(17)
C18 C19 C19A C11 -174.82(11)
C14 C13A C19B C16A 2.91(17)
C13 C13A C19B C16A -176.26(10)
C14 C13A C19B C19A -177.61(11)
C13 C13A C19B C19A 3.22(17)
C16 C16A C19B C13A -3.21(17)
C17 C16A C19B C13A 176.28(10)
C16 C16A C19B C19A 177.32(11)
C17 C16A C19B C19A -3.20(17)
C11 C19A C19B C13A -0.95(17)
C19 C19A C19B C13A -178.11(10)
C11 C19A C19B C16A 178.51(10)
C19 C19A C19B C16A 1.36(17)
C19A C19 O19 Be1 13.12(17)
C18 C19 O19 Be1 -166.99(11)
O11 Be1 O19 C19 -27.80(15)
O1 Be1 O19 C19 -152.44(10)
O9 Be1 O19 C19 88.76(13)
